data_4025392
loop_
_publ_author_name
'Haitao Yu'
'Jinbo Li'
'Zhuangfei Kou'
'Xuewen Du'
'Yi wei'
'Hoong-Kun Fun'
'Jianhua Xu'
'Yan Zhang'

_publ_contact_author_address
;
      X-ray Crystallography Unit
      School of Physics
      Universiti Sains Malaysia
      11800 USM, Penang
      Malaysia
;
_publ_contact_author_email hkfun@usm.my
_publ_contact_author_fax '6 04 6579150'
_publ_contact_author_name 'Prof. Fun Hoong-Kun'
_publ_contact_author_phone '6 04 6577888  Ext. 3690'
_publ_section_title
;
 Photoinduced Tandem Reactions of Isoquinoline-1,3,4-trione with Alkynes
 To Build Aza-polycycles
;
_journal_name_full 'Journal of Organic Chemistry'
_journal_page_first 2989
_journal_page_last 3001
_journal_paper_doi 10.1021/jo100218w
_journal_volume 75
_journal_year 2010
_chemical_formula_moiety 'C21 H12 N4 O3, C H Cl3'
_chemical_formula_sum 'C22 H13 Cl3 N4 O3'
_chemical_formula_weight 487.71
_chemical_name_systematic
; 
 ? 
;
_space_group_IT_number 2
_symmetry_cell_setting triclinic
_symmetry_space_group_name_Hall '-P 1'
_symmetry_space_group_name_H-M 'P -1'
_atom_sites_solution_hydrogens geom
_atom_sites_solution_primary direct
_atom_sites_solution_secondary difmap
_audit_creation_method SHELXL-97
_cell_angle_alpha 69.152(1)
_cell_angle_beta 77.562(1)
_cell_angle_gamma 70.655(1)
_cell_formula_units_Z 2
_cell_length_a 9.1223(2)
_cell_length_b 10.2911(2)
_cell_length_c 12.3139(2)
_cell_measurement_reflns_used 9920
_cell_measurement_temperature 100.0(1)
_cell_measurement_theta_max 30.16
_cell_measurement_theta_min 2.21
_cell_volume 1013.08(3)
_computing_cell_refinement 'SAINT (Bruker, 2009)'
_computing_data_collection 'APEX2 (Bruker, 2009)'
_computing_data_reduction SAINT
_computing_molecular_graphics SHELXTL
_computing_publication_material
;
SHELXTL (Sheldrick, 2008), PLATON (Spek, 2009)
;
_computing_structure_refinement SHELXTL
_computing_structure_solution 'SHELXTL (Sheldrick, 2008)'
_diffrn_ambient_temperature 100.0(1)
_diffrn_measured_fraction_theta_full 0.996
_diffrn_measured_fraction_theta_max 0.996
_diffrn_measurement_device_type
;
Bruker SMART APEXII CCD area-detector diffractometer 
;
_diffrn_measurement_method '\f and \w scans'
_diffrn_radiation_monochromator graphite
_diffrn_radiation_source 'fine-focus sealed tube'
_diffrn_radiation_type MoK\a
_diffrn_radiation_wavelength 0.71073
_diffrn_reflns_av_R_equivalents 0.0248
_diffrn_reflns_av_sigmaI/netI 0.0197
_diffrn_reflns_limit_h_max 12
_diffrn_reflns_limit_h_min -12
_diffrn_reflns_limit_k_max 14
_diffrn_reflns_limit_k_min -14
_diffrn_reflns_limit_l_max 17
_diffrn_reflns_limit_l_min -17
_diffrn_reflns_number 26401
_diffrn_reflns_theta_full 30.19
_diffrn_reflns_theta_max 30.19
_diffrn_reflns_theta_min 1.78
_diffrn_standards_number 0
_exptl_absorpt_coefficient_mu 0.488
_exptl_absorpt_correction_T_max 0.9134
_exptl_absorpt_correction_T_min 0.7393
_exptl_absorpt_correction_type multi-scan
_exptl_absorpt_process_details '(<i>SADABS</i>; Bruker, 2009)'
_exptl_crystal_colour green
_exptl_crystal_density_diffrn 1.599
_exptl_crystal_density_method 'not measured'
_exptl_crystal_description block
_exptl_crystal_F_000 496
_exptl_crystal_size_max 0.659
_exptl_crystal_size_mid 0.345
_exptl_crystal_size_min 0.189
_refine_diff_density_max 1.110
_refine_diff_density_min -0.809
_refine_diff_density_rms 0.069
_refine_ls_extinction_coef refall
_refine_ls_extinction_method none
_refine_ls_goodness_of_fit_ref 1.033
_refine_ls_hydrogen_treatment mixed
_refine_ls_matrix_type full
_refine_ls_number_parameters 341
_refine_ls_number_reflns 5983
_refine_ls_number_restraints 0
_refine_ls_restrained_S_all 1.033
_refine_ls_R_factor_all 0.0435
_refine_ls_R_factor_gt 0.0388
_refine_ls_shift/su_max <0.001
_refine_ls_shift/su_mean <0.001
_refine_ls_structure_factor_coef Fsqd
_refine_ls_weighting_details 'calc w=1/[\s^2^(Fo^2^)+(0.0622P)^2^+0.5436P] where P=(Fo^2^+2Fc^2^)/3'
_refine_ls_weighting_scheme calc
_refine_ls_wR_factor_gt 0.1070
_refine_ls_wR_factor_ref 0.1106
_reflns_number_gt 5325
_reflns_number_total 5983
_reflns_threshold_expression I>2\s(I)
_cod_data_source_file jo100218w_si_001.cif
_cod_data_source_block z1a_0m
_cod_depositor_comments
;
The following automatic conversions were performed:

'_symmetry_cell_setting' value 'Triclinic' changed to 'triclinic'
according to the built-in table from CIF Core dictionary named
'cif_core.dic' version 2.4.1 from 2010-06-29.

Automatic conversion script
Id: cif_fix_values 1646 2011-03-28 12:23:43Z adriana 
;
_cod_database_code 4025392

loop_
_symmetry_equiv_pos_as_xyz
'x, y, z'
'-x, -y, -z'

loop_
_atom_site_label
_atom_site_type_symbol
_atom_site_fract_x
_atom_site_fract_y
_atom_site_fract_z
_atom_site_U_iso_or_equiv
_atom_site_adp_type
_atom_site_occupancy
_atom_site_symmetry_multiplicity
_atom_site_calc_flag
_atom_site_refinement_flags
_atom_site_disorder_assembly
_atom_site_disorder_group
O1 O 0.40569(11) 0.25478(12) 0.71552(8) 0.0214(2) Uani 1 1 d . . .
O2 O 0.68234(12) 0.09213(12) 1.02548(9) 0.0234(2) Uani 1 1 d . . .
O3 O 0.08270(12) 0.47092(11) 0.65622(8) 0.0208(2) Uani 1 1 d . . .
N1 N 0.54511(12) 0.18159(12) 0.86888(9) 0.0158(2) Uani 1 1 d . . .
N2 N -0.30723(13) 0.43199(13) 0.93837(11) 0.0215(2) Uani 1 1 d . . .
N3 N 0.10866(17) -0.02008(14) 0.72292(11) 0.0273(3) Uani 1 1 d . . .
N4 N 0.06521(15) 0.14961(14) 0.53248(10) 0.0230(2) Uani 1 1 d . . .
C1 C 0.40557(14) 0.23474(13) 0.81959(11) 0.0148(2) Uani 1 1 d . . .
C2 C 0.55581(15) 0.14979(13) 0.98785(11) 0.0160(2) Uani 1 1 d . . .
C3 C 0.40845(14) 0.18749(13) 1.06328(11) 0.0150(2) Uani 1 1 d . . .
C4 C 0.41521(16) 0.16570(14) 1.18002(11) 0.0186(2) Uani 1 1 d . . .
C5 C 0.27711(17) 0.19750(15) 1.25336(11) 0.0193(2) Uani 1 1 d . . .
C6 C 0.13338(16) 0.25051(14) 1.21056(11) 0.0176(2) Uani 1 1 d . . .
C7 C 0.12301(14) 0.27379(13) 1.09198(10) 0.0142(2) Uani 1 1 d . . .
C8 C 0.26281(14) 0.24232(13) 1.01779(10) 0.0135(2) Uani 1 1 d . . .
C9 C 0.25886(14) 0.26526(13) 0.89660(10) 0.0133(2) Uani 1 1 d . . .
C10 C -0.02462(14) 0.32782(13) 1.04276(11) 0.0145(2) Uani 1 1 d . . .
C11 C -0.17162(15) 0.36242(14) 1.10760(12) 0.0187(2) Uani 1 1 d . . .
C12 C -0.30613(16) 0.41235(15) 1.05325(13) 0.0214(3) Uani 1 1 d . . .
C13 C -0.17003(15) 0.40067(14) 0.87705(12) 0.0180(2) Uani 1 1 d . . .
C14 C -0.02471(14) 0.34825(13) 0.92278(11) 0.0142(2) Uani 1 1 d . . .
C15 C 0.11973(14) 0.31692(13) 0.84984(10) 0.0133(2) Uani 1 1 d . . .
C16 C 0.10755(14) 0.34715(14) 0.72173(10) 0.0148(2) Uani 1 1 d . . .
C17 C 0.10360(14) 0.22617(13) 0.68369(10) 0.0143(2) Uani 1 1 d . . .
C18 C 0.12008(17) 0.08527(15) 0.75816(12) 0.0205(3) Uani 1 1 d . . .
C19 C 0.08242(18) 0.01829(16) 0.61171(13) 0.0238(3) Uani 1 1 d . . .
C20 C 0.07554(16) 0.25297(15) 0.56963(11) 0.0197(2) Uani 1 1 d . . .
C21 C 0.69078(16) 0.15075(16) 0.79182(13) 0.0205(3) Uani 1 1 d . . .
C22 C 0.51076(17) 0.32809(15) 0.45851(12) 0.0194(2) Uani 1 1 d . . .
Cl1 Cl 0.69402(4) 0.35546(4) 0.44987(3) 0.02929(10) Uani 1 1 d . . .
Cl2 Cl 0.42840(5) 0.43184(4) 0.32679(3) 0.03300(10) Uani 1 1 d . . .
Cl3 Cl 0.53122(5) 0.14379(4) 0.48528(4) 0.03334(10) Uani 1 1 d . . .
H4A H 0.515(2) 0.130(2) 1.2104(18) 0.028(5) Uiso 1 1 d . . .
H5A H 0.279(2) 0.185(2) 1.3330(17) 0.022(4) Uiso 1 1 d . . .
H6A H 0.037(2) 0.275(2) 1.2650(17) 0.023(5) Uiso 1 1 d . . .
H11A H -0.184(2) 0.351(2) 1.1883(18) 0.027(5) Uiso 1 1 d . . .
H12A H -0.404(2) 0.433(2) 1.0951(17) 0.028(5) Uiso 1 1 d . . .
H13A H -0.171(2) 0.413(2) 0.7977(18) 0.026(5) Uiso 1 1 d . . .
H18A H 0.140(2) 0.062(2) 0.8340(19) 0.030(5) Uiso 1 1 d . . .
H19A H 0.075(3) -0.055(2) 0.5850(19) 0.037(6) Uiso 1 1 d . . .
H20A H 0.066(2) 0.344(2) 0.5185(17) 0.022(4) Uiso 1 1 d . . .
H21A H 0.758(4) 0.090(4) 0.834(3) 0.081(10) Uiso 1 1 d . . .
H21B H 0.676(3) 0.101(3) 0.745(2) 0.063(8) Uiso 1 1 d . . .
H21C H 0.709(4) 0.232(3) 0.741(3) 0.071(9) Uiso 1 1 d . . .
H22A H 0.440(2) 0.359(2) 0.5207(16) 0.022(4) Uiso 1 1 d . . .

loop_
_atom_site_aniso_label
_atom_site_aniso_U_11
_atom_site_aniso_U_22
_atom_site_aniso_U_33
_atom_site_aniso_U_23
_atom_site_aniso_U_13
_atom_site_aniso_U_12
O1 0.0188(4) 0.0312(5) 0.0141(4) -0.0065(4) -0.0010(3) -0.0077(4)
O2 0.0162(4) 0.0254(5) 0.0261(5) -0.0064(4) -0.0089(4) -0.0006(4)
O3 0.0262(5) 0.0172(4) 0.0181(4) 0.0002(3) -0.0079(4) -0.0077(4)
N1 0.0126(5) 0.0173(5) 0.0169(5) -0.0053(4) -0.0021(4) -0.0032(4)
N2 0.0146(5) 0.0208(5) 0.0263(6) -0.0059(4) -0.0039(4) -0.0021(4)
N3 0.0418(7) 0.0176(6) 0.0243(6) -0.0051(5) -0.0140(5) -0.0057(5)
N4 0.0298(6) 0.0243(6) 0.0169(5) -0.0082(4) -0.0060(4) -0.0062(5)
C1 0.0137(5) 0.0149(5) 0.0158(5) -0.0037(4) -0.0029(4) -0.0042(4)
C2 0.0162(5) 0.0140(5) 0.0184(6) -0.0042(4) -0.0056(4) -0.0036(4)
C3 0.0162(5) 0.0129(5) 0.0162(5) -0.0035(4) -0.0055(4) -0.0032(4)
C4 0.0215(6) 0.0179(6) 0.0181(6) -0.0048(4) -0.0088(5) -0.0044(5)
C5 0.0255(6) 0.0198(6) 0.0140(5) -0.0050(4) -0.0061(5) -0.0060(5)
C6 0.0220(6) 0.0168(6) 0.0141(5) -0.0056(4) -0.0023(4) -0.0046(5)
C7 0.0160(5) 0.0121(5) 0.0145(5) -0.0039(4) -0.0033(4) -0.0031(4)
C8 0.0156(5) 0.0121(5) 0.0133(5) -0.0037(4) -0.0042(4) -0.0032(4)
C9 0.0136(5) 0.0137(5) 0.0129(5) -0.0037(4) -0.0028(4) -0.0036(4)
C10 0.0148(5) 0.0118(5) 0.0156(5) -0.0034(4) -0.0022(4) -0.0027(4)
C11 0.0171(6) 0.0176(6) 0.0182(6) -0.0059(5) 0.0008(4) -0.0024(5)
C12 0.0154(6) 0.0195(6) 0.0257(7) -0.0060(5) -0.0004(5) -0.0025(5)
C13 0.0157(5) 0.0175(6) 0.0204(6) -0.0046(5) -0.0058(4) -0.0031(4)
C14 0.0141(5) 0.0125(5) 0.0155(5) -0.0036(4) -0.0031(4) -0.0027(4)
C15 0.0143(5) 0.0131(5) 0.0129(5) -0.0032(4) -0.0037(4) -0.0037(4)
C16 0.0133(5) 0.0171(5) 0.0139(5) -0.0032(4) -0.0038(4) -0.0044(4)
C17 0.0138(5) 0.0164(5) 0.0126(5) -0.0035(4) -0.0036(4) -0.0037(4)
C18 0.0279(7) 0.0175(6) 0.0161(6) -0.0028(5) -0.0084(5) -0.0051(5)
C19 0.0310(7) 0.0205(6) 0.0236(6) -0.0109(5) -0.0076(5) -0.0042(5)
C20 0.0254(6) 0.0202(6) 0.0136(5) -0.0030(5) -0.0053(5) -0.0067(5)
C21 0.0134(5) 0.0226(6) 0.0227(6) -0.0063(5) 0.0015(5) -0.0044(5)
C22 0.0240(6) 0.0182(6) 0.0175(6) -0.0054(5) -0.0033(5) -0.0073(5)
Cl1 0.02587(18) 0.0342(2) 0.0358(2) -0.01697(16) -0.00250(14) -0.01245(15)
Cl2 0.0433(2) 0.02896(19) 0.02652(18) -0.00353(14) -0.01752(16) -0.00669(16)
Cl3 0.0457(2) 0.01837(17) 0.0398(2) -0.00723(14) -0.01167(17) -0.01139(16)

loop_
_atom_type_symbol
_atom_type_description
_atom_type_scat_dispersion_real
_atom_type_scat_dispersion_imag
_atom_type_scat_source
C C 0.0033 0.0016 'International Tables Vol C Tables 4.2.6.8 and 6.1.1.4'
H H 0.0000 0.0000 'International Tables Vol C Tables 4.2.6.8 and 6.1.1.4'
N N 0.0061 0.0033 'International Tables Vol C Tables 4.2.6.8 and 6.1.1.4'
O O 0.0106 0.0060 'International Tables Vol C Tables 4.2.6.8 and 6.1.1.4'
Cl Cl 0.1484 0.1585 'International Tables Vol C Tables 4.2.6.8 and 6.1.1.4'

loop_
_geom_angle_atom_site_label_1
_geom_angle_atom_site_label_2
_geom_angle_atom_site_label_3
_geom_angle
_geom_angle_site_symmetry_1
_geom_angle_site_symmetry_3
_geom_angle_publ_flag
C1 N1 C2 124.32(11) . . ?
C1 N1 C21 117.61(11) . . ?
C2 N1 C21 118.01(11) . . ?
C13 N2 C12 116.66(12) . . ?
C19 N3 C18 115.93(12) . . ?
C20 N4 C19 115.86(12) . . ?
O1 C1 N1 120.45(11) . . ?
O1 C1 C9 121.67(11) . . ?
N1 C1 C9 117.88(11) . . ?
O2 C2 N1 120.00(12) . . ?
O2 C2 C3 122.73(12) . . ?
N1 C2 C3 117.26(10) . . ?
C4 C3 C8 120.34(12) . . ?
C4 C3 C2 118.95(11) . . ?
C8 C3 C2 120.69(11) . . ?
C3 C4 C5 119.85(12) . . ?
C3 C4 H4A 120.0(12) . . ?
C5 C4 H4A 120.1(12) . . ?
C6 C5 C4 120.64(12) . . ?
C6 C5 H5A 118.0(12) . . ?
C4 C5 H5A 121.3(12) . . ?
C5 C6 C7 120.72(12) . . ?
C5 C6 H6A 118.4(11) . . ?
C7 C6 H6A 120.9(11) . . ?
C6 C7 C8 118.56(11) . . ?
C6 C7 C10 123.02(11) . . ?
C8 C7 C10 118.42(11) . . ?
C3 C8 C7 119.88(11) . . ?
C3 C8 C9 119.33(11) . . ?
C7 C8 C9 120.79(11) . . ?
C15 C9 C8 120.89(11) . . ?
C15 C9 C1 118.82(11) . . ?
C8 C9 C1 120.29(10) . . ?
C11 C10 C14 116.73(11) . . ?
C11 C10 C7 123.83(11) . . ?
C14 C10 C7 119.44(11) . . ?
C12 C11 C10 119.69(12) . . ?
C12 C11 H11A 117.3(12) . . ?
C10 C11 H11A 123.0(12) . . ?
N2 C12 C11 123.95(12) . . ?
N2 C12 H12A 115.1(12) . . ?
C11 C12 H12A 121.0(12) . . ?
N2 C13 C14 124.63(12) . . ?
N2 C13 H13A 116.5(12) . . ?
C14 C13 H13A 118.9(12) . . ?
C13 C14 C10 118.34(11) . . ?
C13 C14 C15 121.12(11) . . ?
C10 C14 C15 120.53(11) . . ?
C9 C15 C14 119.92(11) . . ?
C9 C15 C16 123.53(11) . . ?
C14 C15 C16 116.54(10) . . ?
O3 C16 C17 121.48(11) . . ?
O3 C16 C15 119.74(11) . . ?
C17 C16 C15 118.19(10) . . ?
C18 C17 C20 116.67(12) . . ?
C18 C17 C16 123.30(11) . . ?
C20 C17 C16 119.97(11) . . ?
N3 C18 C17 122.00(12) . . ?
N3 C18 H18A 117.8(13) . . ?
C17 C18 H18A 120.2(13) . . ?
N3 C19 N4 127.23(13) . . ?
N3 C19 H19A 117.2(13) . . ?
N4 C19 H19A 115.5(13) . . ?
N4 C20 C17 122.31(12) . . ?
N4 C20 H20A 119.2(12) . . ?
C17 C20 H20A 118.4(12) . . ?
N1 C21 H21A 107(2) . . ?
N1 C21 H21B 107.7(18) . . ?
H21A C21 H21B 104(3) . . ?
N1 C21 H21C 111(2) . . ?
H21A C21 H21C 121(3) . . ?
H21B C21 H21C 105(2) . . ?
Cl3 C22 Cl2 110.06(7) . . ?
Cl3 C22 Cl1 110.25(8) . . ?
Cl2 C22 Cl1 109.45(7) . . ?
Cl3 C22 H22A 108.6(11) . . ?
Cl2 C22 H22A 107.8(11) . . ?
Cl1 C22 H22A 110.7(11) . . ?

loop_
_geom_bond_atom_site_label_1
_geom_bond_atom_site_label_2
_geom_bond_distance
_geom_bond_site_symmetry_2
_geom_bond_publ_flag
O1 C1 1.2232(15) . ?
O2 C2 1.2166(16) . ?
O3 C16 1.2169(15) . ?
N1 C1 1.3868(15) . ?
N1 C2 1.4007(16) . ?
N1 C21 1.4693(17) . ?
N2 C13 1.3189(18) . ?
N2 C12 1.3578(19) . ?
N3 C19 1.3350(18) . ?
N3 C18 1.3431(18) . ?
N4 C20 1.3345(18) . ?
N4 C19 1.3379(19) . ?
C1 C9 1.4751(17) . ?
C2 C3 1.4810(18) . ?
C3 C4 1.3857(17) . ?
C3 C8 1.4129(16) . ?
C4 C5 1.399(2) . ?
C4 H4A 0.97(2) . ?
C5 C6 1.3834(18) . ?
C5 H5A 0.947(19) . ?
C6 C7 1.4121(16) . ?
C6 H6A 1.00(2) . ?
C7 C8 1.4145(17) . ?
C7 C10 1.4511(17) . ?
C8 C9 1.4320(16) . ?
C9 C15 1.3692(16) . ?
C10 C11 1.4097(17) . ?
C10 C14 1.4164(16) . ?
C11 C12 1.3815(19) . ?
C11 H11A 0.94(2) . ?
C12 H12A 0.93(2) . ?
C13 C14 1.4132(17) . ?
C13 H13A 0.94(2) . ?
C14 C15 1.4359(17) . ?
C15 C16 1.5169(16) . ?
C16 C17 1.4910(18) . ?
C17 C18 1.3909(17) . ?
C17 C20 1.3952(16) . ?
C18 H18A 0.92(2) . ?
C19 H19A 0.95(2) . ?
C20 H20A 0.91(2) . ?
C21 H21A 0.83(3) . ?
C21 H21B 0.95(3) . ?
C21 H21C 0.89(3) . ?
C22 Cl3 1.7573(14) . ?
C22 Cl2 1.7596(14) . ?
C22 Cl1 1.7606(14) . ?
C22 H22A 0.963(19) . ?

loop_
_geom_torsion_atom_site_label_1
_geom_torsion_atom_site_label_2
_geom_torsion_atom_site_label_3
_geom_torsion_atom_site_label_4
_geom_torsion
_geom_torsion_site_symmetry_1
_geom_torsion_site_symmetry_2
_geom_torsion_site_symmetry_3
_geom_torsion_site_symmetry_4
_geom_torsion_publ_flag
C2 N1 C1 O1 -177.26(12) . . . . ?
C21 N1 C1 O1 -0.06(18) . . . . ?
C2 N1 C1 C9 2.52(18) . . . . ?
C21 N1 C1 C9 179.71(11) . . . . ?
C1 N1 C2 O2 173.83(12) . . . . ?
C21 N1 C2 O2 -3.36(18) . . . . ?
C1 N1 C2 C3 -5.42(18) . . . . ?
C21 N1 C2 C3 177.39(11) . . . . ?
O2 C2 C3 C4 4.59(19) . . . . ?
N1 C2 C3 C4 -176.18(11) . . . . ?
O2 C2 C3 C8 -174.24(12) . . . . ?
N1 C2 C3 C8 4.98(17) . . . . ?
C8 C3 C4 C5 0.30(19) . . . . ?
C2 C3 C4 C5 -178.54(12) . . . . ?
C3 C4 C5 C6 0.1(2) . . . . ?
C4 C5 C6 C7 -0.1(2) . . . . ?
C5 C6 C7 C8 -0.27(19) . . . . ?
C5 C6 C7 C10 179.38(12) . . . . ?
C4 C3 C8 C7 -0.63(18) . . . . ?
C2 C3 C8 C7 178.18(11) . . . . ?
C4 C3 C8 C9 179.39(11) . . . . ?
C2 C3 C8 C9 -1.79(18) . . . . ?
C6 C7 C8 C3 0.61(18) . . . . ?
C10 C7 C8 C3 -179.05(11) . . . . ?
C6 C7 C8 C9 -179.42(11) . . . . ?
C10 C7 C8 C9 0.92(17) . . . . ?
C3 C8 C9 C15 179.36(11) . . . . ?
C7 C8 C9 C15 -0.61(18) . . . . ?
C3 C8 C9 C1 -1.23(17) . . . . ?
C7 C8 C9 C1 178.80(11) . . . . ?
O1 C1 C9 C15 0.19(19) . . . . ?
N1 C1 C9 C15 -179.58(11) . . . . ?
O1 C1 C9 C8 -179.23(12) . . . . ?
N1 C1 C9 C8 1.00(17) . . . . ?
C6 C7 C10 C11 0.04(19) . . . . ?
C8 C7 C10 C11 179.68(12) . . . . ?
C6 C7 C10 C14 179.95(11) . . . . ?
C8 C7 C10 C14 -0.40(17) . . . . ?
C14 C10 C11 C12 0.51(19) . . . . ?
C7 C10 C11 C12 -179.57(12) . . . . ?
C13 N2 C12 C11 0.0(2) . . . . ?
C10 C11 C12 N2 -0.4(2) . . . . ?
C12 N2 C13 C14 0.3(2) . . . . ?
N2 C13 C14 C10 -0.2(2) . . . . ?
N2 C13 C14 C15 -179.91(12) . . . . ?
C11 C10 C14 C13 -0.22(17) . . . . ?
C7 C10 C14 C13 179.86(11) . . . . ?
C11 C10 C14 C15 179.49(11) . . . . ?
C7 C10 C14 C15 -0.43(18) . . . . ?
C8 C9 C15 C14 -0.24(18) . . . . ?
C1 C9 C15 C14 -179.66(11) . . . . ?
C8 C9 C15 C16 178.42(11) . . . . ?
C1 C9 C15 C16 -1.00(18) . . . . ?
C13 C14 C15 C9 -179.54(11) . . . . ?
C10 C14 C15 C9 0.76(18) . . . . ?
C13 C14 C15 C16 1.71(17) . . . . ?
C10 C14 C15 C16 -177.99(11) . . . . ?
C9 C15 C16 O3 -101.11(15) . . . . ?
C14 C15 C16 O3 77.59(15) . . . . ?
C9 C15 C16 C17 87.60(15) . . . . ?
C14 C15 C16 C17 -93.70(13) . . . . ?
O3 C16 C17 C18 -175.19(13) . . . . ?
C15 C16 C17 C18 -4.06(18) . . . . ?
O3 C16 C17 C20 1.95(19) . . . . ?
C15 C16 C17 C20 173.08(11) . . . . ?
C19 N3 C18 C17 0.8(2) . . . . ?
C20 C17 C18 N3 -0.4(2) . . . . ?
C16 C17 C18 N3 176.79(13) . . . . ?
C18 N3 C19 N4 -0.6(3) . . . . ?
C20 N4 C19 N3 0.0(2) . . . . ?
C19 N4 C20 C17 0.4(2) . . . . ?
C18 C17 C20 N4 -0.2(2) . . . . ?
C16 C17 C20 N4 -177.52(12) . . . . ?

loop_
_cod_related_entry_id
_cod_related_entry_database
_cod_related_entry_code
1 ChemSpider 30659186
